data_7008776
loop_
_publ_author_name
'Glaser, Thorsten'
'Liratzis, Ioannis'
'Fr\"ohlich, Roland'

_publ_section_title
;
 A 1,8-naphthalenediol-based unsymmetrical dinucleating ligand.
;
_journal_issue 17
_journal_name_full 'Dalton transactions (Cambridge, England : 2003)'
_journal_page_first 2892
_journal_page_last 2898
_journal_paper_doi 10.1039/b507579c
_journal_year 2005
_chemical_formula_sum 'C15 H16 O5'
_chemical_formula_weight 276.28
_chemical_name_systematic
;
?
;
_space_group_IT_number 14
_symmetry_cell_setting monoclinic
_symmetry_space_group_name_Hall '-P 2ybc'
_symmetry_space_group_name_H-M 'P 1 21/c 1'
_atom_sites_solution_hydrogens difmap
_atom_sites_solution_primary direct
_atom_sites_solution_secondary difmap
_audit_creation_method SHELXL-97
_cell_angle_alpha 90.00
_cell_angle_beta 93.422(3)
_cell_angle_gamma 90.00
_cell_formula_units_Z 4
_cell_length_a 4.5003(7)
_cell_length_b 13.713(2)
_cell_length_c 21.761(4)
_cell_measurement_reflns_used 900
_cell_measurement_temperature 173(2)
_cell_measurement_theta_max 22.5
_cell_measurement_theta_min 1
_cell_volume 1340.5(4)
_computing_cell_refinement 'SAINT (Bruker AXS, 2000)'
_computing_data_collection 'SMART (Bruker AXS, 2000)'
_computing_data_reduction 'SAINT,SADABS (Bruker AXS, 2000)'
_computing_molecular_graphics
;
ORTEP3,L.J. Farrugia, J. Appl. Cryst. (1997) 30, 565
;
_computing_structure_refinement 'SHELXL-97 (Sheldrick, 1997)'
_computing_structure_solution 'SHELXS-97 (Sheldrick, 1990)'
_diffrn_ambient_temperature 173(2)
_diffrn_detector_area_resol_mean 80
_diffrn_measured_fraction_theta_full 0.995
_diffrn_measured_fraction_theta_max 0.995
_diffrn_measurement_device_type 'CCD area detector'
_diffrn_measurement_method 'Omega and Phi scans'
_diffrn_radiation_monochromator graphite
_diffrn_radiation_source 'rotating anode'
_diffrn_radiation_type MoK\a
_diffrn_radiation_wavelength 0.71073
_diffrn_reflns_av_R_equivalents 0.0487
_diffrn_reflns_av_sigmaI/netI 0.0467
_diffrn_reflns_limit_h_max 5
_diffrn_reflns_limit_h_min -5
_diffrn_reflns_limit_k_max 17
_diffrn_reflns_limit_k_min -17
_diffrn_reflns_limit_l_max 28
_diffrn_reflns_limit_l_min -28
_diffrn_reflns_number 12720
_diffrn_reflns_theta_full 27.50
_diffrn_reflns_theta_max 27.50
_diffrn_reflns_theta_min 1.76
_exptl_absorpt_coefficient_mu 0.103
_exptl_absorpt_correction_T_max 0.9979
_exptl_absorpt_correction_T_min 0.9465
_exptl_absorpt_correction_type multi-scan
_exptl_absorpt_process_details
;
Corrections were done with the SADABS program, utilizing the none merged
raw data obtained from the integration process. Integration and final cell
refinement were done with SAINT.

SADABS reports ratio of Tmin/Tmax = 0.852113

;
_exptl_crystal_colour colourless
_exptl_crystal_density_diffrn 1.369
_exptl_crystal_density_method 'not measured'
_exptl_crystal_description 'transparent needles'
_exptl_crystal_F_000 584
_exptl_crystal_size_max 0.54
_exptl_crystal_size_mid 0.02
_exptl_crystal_size_min 0.02
_refine_diff_density_max 0.212
_refine_diff_density_min -0.217
_refine_diff_density_rms 0.041
_refine_ls_extinction_method none
_refine_ls_goodness_of_fit_ref 1.024
_refine_ls_hydrogen_treatment refall
_refine_ls_matrix_type full
_refine_ls_number_parameters 245
_refine_ls_number_reflns 3059
_refine_ls_number_restraints 0
_refine_ls_restrained_S_all 1.024
_refine_ls_R_factor_all 0.0772
_refine_ls_R_factor_gt 0.0447
_refine_ls_shift/su_max 0.000
_refine_ls_shift/su_mean 0.000
_refine_ls_structure_factor_coef Fsqd
_refine_ls_weighting_details 'calc w=1/[\s^2^(Fo^2^)+(0.0566P)^2^+0.0000P] where P=(Fo^2^+2Fc^2^)/3'
_refine_ls_weighting_scheme calc
_refine_ls_wR_factor_gt 0.0947
_refine_ls_wR_factor_ref 0.1045
_reflns_number_gt 2126
_reflns_number_total 3059
_reflns_threshold_expression >2sigma(I)
_cod_data_source_file b507579c.txt
_cod_data_source_block sad
_cod_original_cell_volume 1340.6(4)
_cod_original_sg_symbol_H-M P2(1)/c
_cod_database_code 7008776

loop_
_symmetry_equiv_pos_as_xyz
'x, y, z'
'-x, y+1/2, -z+1/2'
'-x, -y, -z'
'x, -y-1/2, z-1/2'

loop_
_atom_site_label
_atom_site_type_symbol
_atom_site_fract_x
_atom_site_fract_y
_atom_site_fract_z
_atom_site_U_iso_or_equiv
_atom_site_adp_type
_atom_site_occupancy
_atom_site_symmetry_multiplicity
_atom_site_calc_flag
_atom_site_refinement_flags
_atom_site_disorder_assembly
_atom_site_disorder_group
O1 O 0.2665(2) 0.26138(7) 0.19930(4) 0.0270(2) Uani 1 1 d . . .
O2 O -0.0587(2) 0.37994(7) 0.12890(5) 0.0308(3) Uani 1 1 d . . .
C2 C 0.2760(3) 0.09542(11) 0.17029(7) 0.0297(3) Uani 1 1 d . . .
O3 O -0.2481(2) 0.52507(7) 0.08340(5) 0.0336(3) Uani 1 1 d . . .
C6 C -0.0482(3) 0.20844(10) 0.11019(6) 0.0248(3) Uani 1 1 d . . .
O4 O 0.0786(2) 0.23202(8) 0.29521(4) 0.0358(3) Uani 1 1 d . . .
C1 C 0.1645(3) 0.18826(10) 0.16022(6) 0.0247(3) Uani 1 1 d . . .
C8 C -0.3844(3) 0.31351(12) 0.04786(7) 0.0317(4) Uani 1 1 d . . .
C7 C -0.1703(3) 0.30260(10) 0.09515(6) 0.0260(3) Uani 1 1 d . . .
C5 C -0.1460(3) 0.12804(11) 0.07235(6) 0.0289(3) Uani 1 1 d . . .
C3 C 0.1764(4) 0.01789(12) 0.13150(8) 0.0357(4) Uani 1 1 d . . .
O5 O 0.5823(3) -0.00521(9) 0.23537(6) 0.0561(4) Uani 1 1 d . . .
C9 C -0.4804(4) 0.23289(13) 0.01249(7) 0.0359(4) Uani 1 1 d . . .
C15 C 0.4958(4) 0.07554(13) 0.22138(8) 0.0371(4) Uani 1 1 d . . .
C13 C 0.0577(4) 0.29139(12) 0.24307(7) 0.0293(3) Uani 1 1 d . . .
C4 C -0.0269(4) 0.03365(11) 0.08455(8) 0.0346(4) Uani 1 1 d . . .
C11 C -0.2418(4) 0.46431(11) 0.13457(8) 0.0332(4) Uani 1 1 d . . .
C10 C -0.3615(4) 0.14322(13) 0.02344(7) 0.0354(4) Uani 1 1 d . . .
C14 C 0.3197(4) 0.25838(15) 0.33751(8) 0.0422(4) Uani 1 1 d . . .
C12 C 0.0338(4) 0.56749(14) 0.07376(10) 0.0435(4) Uani 1 1 d . . .
H13A H -0.147(3) 0.2842(11) 0.2241(6) 0.025(4) Uiso 1 1 d . . .
H11A H -0.451(4) 0.4434(11) 0.1400(7) 0.031(4) Uiso 1 1 d . . .
H11B H -0.155(3) 0.4962(11) 0.1723(7) 0.029(4) Uiso 1 1 d . . .
H13B H 0.109(3) 0.3592(12) 0.2539(6) 0.026(4) Uiso 1 1 d . . .
H12A H 0.172(4) 0.5184(13) 0.0587(8) 0.045(5) Uiso 1 1 d . . .
H4 H -0.093(4) -0.0169(12) 0.0582(7) 0.034(4) Uiso 1 1 d . . .
H12B H 0.001(4) 0.6153(13) 0.0412(8) 0.044(5) Uiso 1 1 d . . .
H9 H -0.630(4) 0.2436(11) -0.0224(7) 0.035(4) Uiso 1 1 d . . .
H3 H 0.262(4) -0.0442(12) 0.1409(7) 0.037(4) Uiso 1 1 d . . .
H14A H 0.509(5) 0.2643(13) 0.3173(8) 0.053(5) Uiso 1 1 d . . .
H8 H -0.462(3) 0.3763(12) 0.0381(7) 0.031(4) Uiso 1 1 d . . .
H14B H 0.276(4) 0.3241(15) 0.3578(9) 0.062(6) Uiso 1 1 d . . .
H15 H 0.574(4) 0.1304(14) 0.2457(7) 0.042(5) Uiso 1 1 d . . .
H14C H 0.342(4) 0.2095(14) 0.3697(9) 0.057(6) Uiso 1 1 d . . .
H10 H -0.424(3) 0.0895(11) -0.0021(7) 0.032(4) Uiso 1 1 d . . .
H12C H 0.125(4) 0.5966(14) 0.1117(9) 0.062(6) Uiso 1 1 d . . .

loop_
_atom_site_aniso_label
_atom_site_aniso_U_11
_atom_site_aniso_U_22
_atom_site_aniso_U_33
_atom_site_aniso_U_23
_atom_site_aniso_U_13
_atom_site_aniso_U_12
O1 0.0255(6) 0.0260(5) 0.0295(5) 0.0000(4) 0.0008(4) -0.0029(4)
O2 0.0336(6) 0.0219(5) 0.0360(6) -0.0011(4) -0.0056(5) 0.0020(4)
C2 0.0282(8) 0.0274(8) 0.0342(8) 0.0042(6) 0.0086(7) 0.0013(7)
O3 0.0273(6) 0.0283(6) 0.0453(6) 0.0064(5) 0.0026(5) 0.0031(5)
C6 0.0235(7) 0.0247(8) 0.0269(7) 0.0002(6) 0.0070(6) -0.0034(6)
O4 0.0380(6) 0.0409(6) 0.0281(6) 0.0032(5) 0.0000(5) -0.0096(5)
C1 0.0242(7) 0.0233(7) 0.0274(7) 0.0004(6) 0.0076(6) -0.0032(6)
C8 0.0302(9) 0.0344(9) 0.0304(8) 0.0042(7) 0.0022(7) 0.0014(7)
C7 0.0264(8) 0.0271(7) 0.0251(7) -0.0003(6) 0.0046(6) -0.0033(6)
C5 0.0288(8) 0.0291(8) 0.0296(8) -0.0032(6) 0.0087(6) -0.0056(7)
C3 0.0396(10) 0.0228(8) 0.0458(10) 0.0004(7) 0.0130(8) 0.0024(7)
O5 0.0682(9) 0.0404(7) 0.0594(9) 0.0117(6) 0.0004(7) 0.0235(7)
C9 0.0337(9) 0.0464(10) 0.0273(8) -0.0003(7) -0.0016(7) -0.0053(8)
C15 0.0353(9) 0.0352(9) 0.0417(9) 0.0067(8) 0.0089(8) 0.0075(8)
C13 0.0310(9) 0.0295(9) 0.0275(8) -0.0026(6) 0.0020(7) -0.0022(7)
C4 0.0393(10) 0.0258(8) 0.0394(9) -0.0082(7) 0.0094(8) -0.0047(7)
C11 0.0362(10) 0.0273(8) 0.0364(9) -0.0008(7) 0.0049(7) 0.0052(7)
C10 0.0367(10) 0.0375(9) 0.0322(8) -0.0090(7) 0.0035(7) -0.0098(8)
C14 0.0447(11) 0.0513(11) 0.0298(9) 0.0008(9) -0.0033(8) -0.0075(9)
C12 0.0339(10) 0.0355(10) 0.0617(13) 0.0080(10) 0.0094(9) 0.0005(8)

loop_
_atom_type_symbol
_atom_type_description
_atom_type_scat_dispersion_real
_atom_type_scat_dispersion_imag
_atom_type_scat_source
C C 0.0033 0.0016 'International Tables Vol C Tables 4.2.6.8 and 6.1.1.4'
H H 0.0000 0.0000 'International Tables Vol C Tables 4.2.6.8 and 6.1.1.4'
O O 0.0106 0.0060 'International Tables Vol C Tables 4.2.6.8 and 6.1.1.4'

loop_
_geom_angle_atom_site_label_1
_geom_angle_atom_site_label_2
_geom_angle_atom_site_label_3
_geom_angle
_geom_angle_site_symmetry_1
_geom_angle_site_symmetry_3
_geom_angle_publ_flag
C1 O1 C13 114.28(11) . . ?
C7 O2 C11 118.58(12) . . ?
C1 C2 C3 119.95(14) . . ?
C1 C2 C15 120.86(14) . . ?
C3 C2 C15 119.18(14) . . ?
C11 O3 C12 112.80(13) . . ?
C5 C6 C1 117.21(13) . . ?
C5 C6 C7 117.55(13) . . ?
C1 C6 C7 125.24(12) . . ?
C13 O4 C14 112.88(13) . . ?
O1 C1 C2 117.98(13) . . ?
O1 C1 C6 120.80(12) . . ?
C2 C1 C6 121.22(13) . . ?
C7 C8 C9 120.32(16) . . ?
C7 C8 H8 119.9(9) . . ?
C9 C8 H8 119.8(9) . . ?
O2 C7 C8 122.39(13) . . ?
O2 C7 C6 116.87(12) . . ?
C8 C7 C6 120.71(13) . . ?
C10 C5 C4 120.66(14) . . ?
C10 C5 C6 119.63(14) . . ?
C4 C5 C6 119.71(14) . . ?
C4 C3 C2 120.59(15) . . ?
C4 C3 H3 123.6(10) . . ?
C2 C3 H3 115.8(10) . . ?
C10 C9 C8 120.89(15) . . ?
C10 C9 H9 120.6(9) . . ?
C8 C9 H9 118.4(9) . . ?
O5 C15 C2 123.62(17) . . ?
O5 C15 H15 118.1(10) . . ?
C2 C15 H15 118.3(10) . . ?
O4 C13 O1 110.90(12) . . ?
O4 C13 H13A 107.3(8) . . ?
O1 C13 H13A 108.8(8) . . ?
O4 C13 H13B 110.8(8) . . ?
O1 C13 H13B 106.0(8) . . ?
H13A C13 H13B 113.1(12) . . ?
C3 C4 C5 121.30(15) . . ?
C3 C4 H4 121.4(10) . . ?
C5 C4 H4 117.2(10) . . ?
O3 C11 O2 113.60(12) . . ?
O3 C11 H11A 107.0(9) . . ?
O2 C11 H11A 109.3(9) . . ?
O3 C11 H11B 112.9(9) . . ?
O2 C11 H11B 103.1(9) . . ?
H11A C11 H11B 110.9(12) . . ?
C9 C10 C5 120.81(15) . . ?
C9 C10 H10 119.8(9) . . ?
C5 C10 H10 119.4(9) . . ?
O4 C14 H14A 112.3(11) . . ?
O4 C14 H14B 109.9(11) . . ?
H14A C14 H14B 108.3(16) . . ?
O4 C14 H14C 109.4(11) . . ?
H14A C14 H14C 109.0(16) . . ?
H14B C14 H14C 108.0(15) . . ?
O3 C12 H12A 110.8(10) . . ?
O3 C12 H12B 106.7(10) . . ?
H12A C12 H12B 106.9(14) . . ?
O3 C12 H12C 112.0(12) . . ?
H12A C12 H12C 108.4(15) . . ?
H12B C12 H12C 112.1(15) . . ?

loop_
_geom_bond_atom_site_label_1
_geom_bond_atom_site_label_2
_geom_bond_distance
_geom_bond_site_symmetry_2
_geom_bond_publ_flag
O1 C1 1.3757(17) . ?
O1 C13 1.4376(18) . ?
O2 C7 1.3686(17) . ?
O2 C11 1.4300(18) . ?
C2 C1 1.381(2) . ?
C2 C3 1.414(2) . ?
C2 C15 1.469(2) . ?
O3 C11 1.3897(18) . ?
O3 C12 1.423(2) . ?
C6 C5 1.430(2) . ?
C6 C1 1.433(2) . ?
C6 C7 1.433(2) . ?
O4 C13 1.3950(18) . ?
O4 C14 1.427(2) . ?
C8 C7 1.375(2) . ?
C8 C9 1.401(2) . ?
C8 H8 0.948(16) . ?
C5 C10 1.412(2) . ?
C5 C4 1.420(2) . ?
C3 C4 1.347(3) . ?
C3 H3 0.951(17) . ?
O5 C15 1.207(2) . ?
C9 C10 1.356(2) . ?
C9 H9 0.995(17) . ?
C15 H15 0.974(19) . ?
C13 H13A 0.992(15) . ?
C13 H13B 0.984(16) . ?
C4 H4 0.936(17) . ?
C11 H11A 0.999(16) . ?
C11 H11B 0.991(16) . ?
C10 H10 0.955(16) . ?
C14 H14A 0.99(2) . ?
C14 H14B 1.03(2) . ?
C14 H14C 0.97(2) . ?
C12 H12A 0.984(19) . ?
C12 H12B 0.970(18) . ?
C12 H12C 0.99(2) . ?

loop_
_cod_related_entry_id
_cod_related_entry_database
_cod_related_entry_code
1 ChemSpider 21144985
